data_1559220
loop_
_publ_author_name
'Drew, Michael G. B.'
'Nicholson, David G.'
'Sylte, Ingebrigt'
'Vasudevan, Asha K.'

_publ_section_title
;
 The Crystal and Molecular Structure of Lead(II) Nitrate : 18-Crown-6
;
_journal_name_full 'Acta Chemica Scandinavica'
_journal_page_first 396
_journal_page_last 399
_journal_paper_doi 10.3891/acta.chem.scand.46-0396
_journal_volume 46
_journal_year 1992
_chemical_formula_sum 'C12 H24 N2 O12 Pb'
_chemical_formula_weight 595.52
_chemical_name_common
;
Lead(II) Nitrate : 18-Crown-6
;
_space_group_IT_number 14
_space_group_name_Hall '-P 2yab'
_space_group_name_H-M_alt 'P 1 21/a 1'
_symmetry_cell_setting monoclinic
_symmetry_Int_Tables_number 14
_symmetry_space_group_name_Hall '-P 2yab'
_symmetry_space_group_name_H-M 'P 1 21/a 1'
_cell_angle_alpha 90.
_cell_angle_beta 104.0(1)
_cell_angle_gamma 90.
_cell_formula_units_Z 2
_cell_length_a 7.755(8)
_cell_length_b 15.415(9)
_cell_length_c 8.095(8)
_cell_volume 939.0(15)
_diffrn_ambient_temperature 293
_diffrn_radiation_probe x-ray
_diffrn_radiation_type MoK\a
_diffrn_radiation_wavelength 0.71069
_exptl_absorpt_coefficient_mu 8.92
_exptl_crystal_density_diffrn 2.02
_exptl_crystal_F_000 576
_refine_ls_number_reflns 2160
_refine_ls_R_factor_gt 0.058
_refine_ls_wR_factor_gt 0.062
_cod_data_source_file Acta-Chem-Scand-1992-46-396.cif
_cod_data_source_block 1
_cod_original_sg_symbol_H-M 'P 21/a'
_cod_database_code 1559220

loop_
_space_group_symop_id
_space_group_symop_operation_xyz
1 x,y,z
2 1/2-x,1/2+y,-z
3 -x,-y,-z
4 1/2+x,1/2-y,z

loop_
_atom_site_label
_atom_site_type_symbol
_atom_site_thermal_displace_type
_atom_site_fract_x
_atom_site_fract_y
_atom_site_fract_z
_atom_site_occupancy
_atom_site_U_iso_or_equiv
_atom_site_calc_flag
_atom_site_refinement_flags
_atom_site_disorder_assembly
_atom_site_disorder_group
Pb Pb Uiso 0.50000 0.50000 0.00000 1.000 0.0534(4) . . . .
O1 O Uiso 0.6768(17) 0.5035(6) -0.2446(14) 1.000 0.067(6) . . . .
O4 O Uiso 0.7877(15) 0.3936(6) 0.0267(13) 1.000 0.075(7) . . . .
O7 O Uiso 0.5672(15) 0.3688(7) 0.2408(12) 1.000 0.065(6) . . . .
O12 O Uiso 0.843(2) 0.6759(9) 0.3506(19) 1.000 0.0103(12) . . . .
O13 O Uiso 0.727(2) 0.5509(10) 0.2931(18) 1.000 0.0149(15) . . . .
O14 O Uiso 0.679(3) 0.6440(11) 0.107(2) 1.000 0.030(3) . . . .
N11 N Uiso 0.741(3) 0.6251(10) 0.2481(19) 1.000 0.0102(13) . . . .
C2 C Uiso 0.8465(19) 0.4597(13) -0.2105(19) 1.000 0.039(6) . . . .
C3 C Uiso 0.827(2) 0.3761(11) -0.1312(18) 1.000 0.064(9) . . . .
C5 C Uiso 0.790(3) 0.3191(11) 0.131(2) 1.000 0.098(14) . . . .
C6 C Uiso 0.748(2) 0.3409(12) 0.287(2) 1.000 0.048(8) . . . .
C8 C Uiso 0.497(3) 0.3817(10) 0.3832(17) 1.000 0.0117(15) . . . .
C9 C Uiso 0.316(2) 0.4147(10) 0.3169(18) 1.000 0.078(11) . . . .

loop_
_atom_type_symbol
_atom_type_description
_atom_type_scat_dispersion_real
_atom_type_scat_dispersion_imag
_atom_type_scat_source
C C 0.0033 0.0016 ' International Tables Vol C Tables 4.2.6.8 and 6.1.1.4'
N N 0.0061 0.0033 ' International Tables Vol C Tables 4.2.6.8 and 6.1.1.4'
O O 0.0106 0.0060 ' International Tables Vol C Tables 4.2.6.8 and 6.1.1.4'
Pb Pb -3.3944 10.1111 ' International Tables Vol C Tables 4.2.6.8 and 6.1.1.4'

loop_
_geom_angle_atom_site_label_1
_geom_angle_atom_site_label_2
_geom_angle_atom_site_label_3
_geom_angle
_geom_angle_site_symmetry_1
_geom_angle_site_symmetry_2
_geom_angle_site_symmetry_3
_geom_angle_publ_flag
O1 Pb O4 61.0(3) . . . yes
O1 Pb O7 119.6(3) . . . yes
O1 Pb O13 107.6(4) . . . yes
O1 Pb O14 84.4(5) . . . yes
O1 Pb O1 180.00 . . 3_665 yes
O1 Pb O4 119.0(3) . . 3_665 yes
O1 Pb O7 60.4(3) . . 3_665 yes
O1 Pb O13 72.4(4) . . 3_665 yes
O1 Pb O14 95.6(5) . . 3_665 yes
O4 Pb O7 59.7(3) . . . yes
O4 Pb O13 76.1(4) . . . yes
O4 Pb O14 97.1(5) . . . yes
O1 Pb O4 119.0(3) 3_665 . . yes
O4 Pb O4 180.00 . . 3_665 yes
O4 Pb O7 120.3(3) . . 3_665 yes
O4 Pb O13 103.9(4) . . 3_665 yes
O4 Pb O14 82.9(5) . . 3_665 yes
O7 Pb O13 67.9(4) . . . yes
O7 Pb O14 112.8(4) . . . yes
O1 Pb O7 60.4(3) 3_665 . . yes
O4 Pb O7 120.3(3) 3_665 . . yes
O7 Pb O7 180.00 . . 3_665 yes
O7 Pb O13 112.2(4) . . 3_665 yes
O7 Pb O14 67.2(4) . . 3_665 yes
O13 Pb O14 45.0(5) . . . yes
O1 Pb O13 72.4(4) 3_665 . . yes
O4 Pb O13 103.9(4) 3_665 . . yes
O7 Pb O13 112.2(4) 3_665 . . yes
O13 Pb O13 180.00 . . 3_665 yes
O13 Pb O14 135.0(5) . . 3_665 yes
O1 Pb O14 95.6(5) 3_665 . . yes
O4 Pb O14 82.9(5) 3_665 . . yes
O7 Pb O14 67.2(4) 3_665 . . yes
O13 Pb O14 135.0(5) 3_665 . . yes
O14 Pb O14 180.00 . . 3_665 yes
O1 Pb O4 61.0(3) 3_665 . 3_665 yes
O1 Pb O7 119.6(3) 3_665 . 3_665 yes
O1 Pb O13 107.6(4) 3_665 . 3_665 yes
O1 Pb O14 84.4(5) 3_665 . 3_665 yes
O4 Pb O7 59.7(3) 3_665 . 3_665 yes
O4 Pb O13 76.1(4) 3_665 . 3_665 yes
O4 Pb O14 97.1(5) 3_665 . 3_665 yes
O7 Pb O13 67.9(4) 3_665 . 3_665 yes
O7 Pb O14 112.8(4) 3_665 . 3_665 yes
O13 Pb O14 45.0(5) 3_665 . 3_665 yes
Pb O1 C2 117.2(8) . . . yes
Pb O1 C9 114.1(9) . . 3_665 yes
C2 O1 C9 112.0(13) . . 3_665 yes
Pb O4 C3 113.2(9) . . . yes
Pb O4 C5 115.1(11) . . . yes
C3 O4 C5 114.2(12) . . . yes
Pb O7 C6 114.2(9) . . . yes
Pb O7 C8 115.5(9) . . . yes
C6 O7 C8 112.3(12) . . . yes
Pb O13 N11 95.5(11) . . . yes
Pb O14 N11 99.8(13) . . . yes
O12 N11 O13 118.2(16) . . . yes
O12 N11 O14 122.1(17) . . . yes
O13 N11 O14 119.0(18) . . . yes
O1 C2 C3 108.0(13) . . . yes
O4 C3 C2 107.3(13) . . . yes
O4 C5 C6 111.4(15) . . . yes
O7 C6 C5 105.1(14) . . . yes
O7 C8 C9 106.0(12) . . . yes
O1 C9 C8 109.6(14) 3_665 . . yes

loop_
_geom_bond_atom_site_label_1
_geom_bond_atom_site_label_2
_geom_bond_distance
_geom_bond_site_symmetry_1
_geom_bond_site_symmetry_2
_geom_bond_publ_flag
Pb O1 2.668(13) . . yes
Pb O4 2.735(11) . . yes
Pb O7 2.770(11) . . yes
Pb O13 2.706(15) . . yes
Pb O14 2.650(19) . . yes
Pb O1 2.668(13) . 3_665 yes
Pb O4 2.735(11) . 3_665 yes
Pb O7 2.770(11) . 3_665 yes
Pb O13 2.706(15) . 3_665 yes
Pb O14 2.650(18) . 3_665 yes
O1 C2 1.45(2) . . yes
O1 C9 1.397(18) . 3_665 yes
O4 C3 1.410(18) . . yes
O4 C5 1.423(19) . . yes
O7 C6 1.43(2) . . yes
O7 C8 1.40(2) . . yes
O12 N11 1.27(2) . . yes
O13 N11 1.21(2) . . yes
O14 N11 1.16(2) . . yes
C2 C3 1.46(3) . . no
C5 C6 1.42(2) . . no
C8 C9 1.47(3) . . no

loop_
_geom_torsion_atom_site_label_1
_geom_torsion_atom_site_label_2
_geom_torsion_atom_site_label_3
_geom_torsion_atom_site_label_4
_geom_torsion
_geom_torsion_site_symmetry_1
_geom_torsion_site_symmetry_2
_geom_torsion_site_symmetry_3
_geom_torsion_site_symmetry_4
_geom_torsion_publ_flag
O4 Pb O1 C2 -11.8(10) . . . . no
O4 Pb O1 C9 -145.6(11) . . . 3_665 no
O7 Pb O1 C2 -23.6(11) . . . . no
O7 Pb O1 C9 -157.4(9) . . . 3_665 no
O13 Pb O1 C2 50.5(11) . . . . no
O13 Pb O1 C9 -83.3(10) . . . 3_665 no
O14 Pb O1 C2 89.5(11) . . . . no
O14 Pb O1 C9 -44.3(10) . . . 3_665 no
O4 Pb O1 C2 168.2(10) 3_665 . . . no
O7 Pb O1 C2 156.4(11) 3_665 . . . no
O13 Pb O1 C2 -129.5(11) 3_665 . . . no
O14 Pb O1 C2 -90.5(11) 3_665 . . . no
O1 Pb O4 C3 -22.9(9) . . . . no
O1 Pb O4 C5 -156.7(10) . . . . no
O7 Pb O4 C3 145.3(10) . . . . no
O7 Pb O4 C5 11.5(9) . . . . no
O13 Pb O4 C3 -142.5(10) . . . . no
O13 Pb O4 C5 83.7(10) . . . . no
O14 Pb O4 C3 -102.5(10) . . . . no
O14 Pb O4 C5 123.8(10) . . . . no
O1 Pb O4 C3 157.1(9) 3_665 . . . no
O1 Pb O4 C5 23.3(10) 3_665 . . . no
O7 Pb O4 C3 -34.7(10) 3_665 . . . no
O7 Pb O4 C5 -168.5(9) 3_665 . . . no
O13 Pb O4 C3 37.5(10) 3_665 . . . no
O13 Pb O4 C5 -96.3(10) 3_665 . . . no
O14 Pb O4 C3 77.5(10) 3_665 . . . no
O14 Pb O4 C5 -56.3(10) 3_665 . . . no
O1 Pb O7 C6 34.8(10) . . . . no
O1 Pb O7 C8 167.3(11) . . . . no
O4 Pb O7 C6 22.9(9) . . . . no
O4 Pb O7 C8 155.4(12) . . . . no
O13 Pb O7 C6 -63.5(10) . . . . no
O13 Pb O7 C8 69.0(11) . . . . no
O14 Pb O7 C6 -61.9(11) . . . . no
O14 Pb O7 C8 70.5(12) . . . . no
O1 Pb O7 C6 -145.2(10) 3_665 . . . no
O1 Pb O7 C8 -12.7(11) 3_665 . . . no
O4 Pb O7 C6 -157.1(9) 3_665 . . . no
O4 Pb O7 C8 -24.6(12) 3_665 . . . no
O13 Pb O7 C6 116.5(10) 3_665 . . . no
O13 Pb O7 C8 -111.0(11) 3_665 . . . no
O14 Pb O7 C6 118.1(11) 3_665 . . . no
O14 Pb O7 C8 -109.5(12) 3_665 . . . no
O1 Pb O13 N11 67.0(14) . . . . no
O4 Pb O13 N11 119.9(13) . . . . no
O7 Pb O13 N11 -177.5(14) . . . . no
O14 Pb O13 N11 4.5(13) . . . . no
O1 Pb O13 N11 -113.0(14) 3_665 . . . no
O4 Pb O13 N11 -60.1(13) 3_665 . . . no
O7 Pb O13 N11 2.5(14) 3_665 . . . no
O14 Pb O13 N11 -175.5(13) 3_665 . . . no
O1 Pb O14 N11 -126.7(17) . . . . no
O4 Pb O14 N11 -66.9(17) . . . . no
O7 Pb O14 N11 -6.8(18) . . . . no
O13 Pb O14 N11 -4.8(14) . . . . no
O1 Pb O14 N11 53.4(17) 3_665 . . . no
O4 Pb O14 N11 113.1(17) 3_665 . . . no
O7 Pb O14 N11 173.2(18) 3_665 . . . no
O13 Pb O14 N11 175.2(14) 3_665 . . . no
O4 Pb O1 C9 -34.4(11) . . 3_665 . no
O7 Pb O1 C9 -22.7(9) . . 3_665 . no
O13 Pb O1 C9 -96.7(10) . . 3_665 . no
O14 Pb O1 C9 -135.7(10) . . 3_665 . no
Pb O1 C2 C3 43.8(14) . . . . no
C9 O1 C2 C3 178.5(12) 3_665 . . . no
C2 O1 C9 C8 167.5(12) . . 3_665 3_665 no
Pb O4 C3 C2 54.4(13) . . . . no
C5 O4 C3 C2 -171.4(14) . . . . no
Pb O4 C5 C6 -46.1(18) . . . . no
C3 O4 C5 C6 -179.5(14) . . . . no
Pb O7 C6 C5 -54.1(15) . . . . no
C8 O7 C6 C5 171.9(13) . . . . no
Pb O7 C8 C9 43.5(15) . . . . no
C6 O7 C8 C9 176.8(13) . . . . no
Pb O13 N11 O12 -179.0(18) . . . . no
Pb O13 N11 O14 -8(2) . . . . no
Pb O14 N11 O12 178.8(19) . . . . no
Pb O14 N11 O13 9(3) . . . . no
O1 C2 C3 O4 -64.2(15) . . . . no
O4 C5 C6 O7 66.1(19) . . . . no
O7 C8 C9 O1 -65.8(15) . . . 3_665 no
